data_4065947
loop_
_publ_author_name
'Wang, Xi-Ying'
'Li, Yan'
'Ma, Qing'
'Zhang, Qian-Feng'

_publ_section_title
;
 Ruthenium Complexes with Dithiophosphonates [Ar(RO)PS2]&#x2212;and
 [Fc(RO)PS2]&#x2212;(Ar =p-CH3OC6H4, Fc = Fe(\h5-C5H4)(\h5-C5H5))
;
_journal_issue 12
_journal_name_full Organometallics
_journal_page_first 2752
_journal_paper_doi 10.1021/om100209k
_journal_volume 29
_journal_year 2010
_chemical_formula_sum 'C25 H33 Cl2 O4.5 P2 Ru S4'
_chemical_formula_weight 767.66
_chemical_name_systematic ?
_space_group_IT_number 61
_symmetry_cell_setting orthorhombic
_symmetry_space_group_name_Hall '-P 2ac 2ab'
_symmetry_space_group_name_H-M 'P b c a'
_atom_sites_solution_hydrogens geom
_atom_sites_solution_primary direct
_atom_sites_solution_secondary difmap
_audit_creation_method SHELXL-97
_cell_angle_alpha 90.00
_cell_angle_beta 90.00
_cell_angle_gamma 90.00
_cell_formula_units_Z 8
_cell_length_a 12.8560(2)
_cell_length_b 22.4052(4)
_cell_length_c 23.8151(5)
_cell_measurement_reflns_used 9843
_cell_measurement_temperature 296(2)
_cell_measurement_theta_max 27.20
_cell_measurement_theta_min 2.33
_cell_volume 6859.7(2)
_computing_cell_refinement 'Bruker SMART'
_computing_data_collection 'Bruker SMART'
_computing_data_reduction 'Bruker SAINT'
_computing_molecular_graphics 'Bruker SHELXTL'
_computing_publication_material 'Bruker SHELXTL'
_computing_structure_refinement 'SHELXL-97 (Sheldrick, 1997)'
_computing_structure_solution 'SHELXS-97 (Sheldrick, 1990)'
_diffrn_ambient_temperature 296(2)
_diffrn_measured_fraction_theta_full 0.996
_diffrn_measured_fraction_theta_max 0.996
_diffrn_measurement_device_type 'CCD area detector'
_diffrn_measurement_method 'phi and omega scans'
_diffrn_radiation_monochromator graphite
_diffrn_radiation_source 'fine-focus sealed tube'
_diffrn_radiation_type MoK\a
_diffrn_radiation_wavelength 0.71073
_diffrn_reflns_av_R_equivalents 0.0282
_diffrn_reflns_av_sigmaI/netI 0.0212
_diffrn_reflns_limit_h_max 16
_diffrn_reflns_limit_h_min -16
_diffrn_reflns_limit_k_max 27
_diffrn_reflns_limit_k_min -28
_diffrn_reflns_limit_l_max 20
_diffrn_reflns_limit_l_min -30
_diffrn_reflns_number 56250
_diffrn_reflns_theta_full 27.42
_diffrn_reflns_theta_max 27.42
_diffrn_reflns_theta_min 1.71
_exptl_absorpt_coefficient_mu 0.979
_exptl_absorpt_correction_T_max 0.8999
_exptl_absorpt_correction_T_min 0.8282
_exptl_absorpt_correction_type multi-scan
_exptl_absorpt_process_details sadabs
_exptl_crystal_colour orange
_exptl_crystal_density_diffrn 1.487
_exptl_crystal_density_method 'not measured'
_exptl_crystal_description block
_exptl_crystal_F_000 3128
_exptl_crystal_size_max 0.20
_exptl_crystal_size_mid 0.16
_exptl_crystal_size_min 0.11
_refine_diff_density_max 0.814
_refine_diff_density_min -0.853
_refine_diff_density_rms 0.081
_refine_ls_extinction_method none
_refine_ls_goodness_of_fit_ref 1.045
_refine_ls_hydrogen_treatment constr
_refine_ls_matrix_type full
_refine_ls_number_parameters 357
_refine_ls_number_reflns 7795
_refine_ls_number_restraints 2
_refine_ls_restrained_S_all 1.045
_refine_ls_R_factor_all 0.0543
_refine_ls_R_factor_gt 0.0397
_refine_ls_shift/su_max 0.001
_refine_ls_shift/su_mean 0.000
_refine_ls_structure_factor_coef Fsqd
_refine_ls_weighting_details 'calc w=1/[\s^2^(Fo^2^)+(0.0654P)^2^+6.4291P] where P=(Fo^2^+2Fc^2^)/3'
_refine_ls_weighting_scheme calc
_refine_ls_wR_factor_gt 0.0700
_refine_ls_wR_factor_ref 0.1127
_reflns_number_gt 6118
_reflns_number_total 7795
_reflns_threshold_expression >2sigma(I)
_cod_data_source_file om100209k_si_001.cif
_cod_data_source_block Cpd4_Pbca
_cod_depositor_comments
;
 Marking attached hydrogen atoms.

 Antanas Vaitkus,
 2017-01-03

The following automatic conversions were performed:

'_symmetry_cell_setting' value 'Orthorhombic' changed to
'orthorhombic' according to
/home/saulius/struct/CIF-dictionaries/cif_core.dic dictionary named
'cif_core.dic' version 2.4.1 from 2010-06-29.

Automatic conversion script
Id: cif_fix_values 1715 2011-07-08 13:25:40Z adriana 
;
_cod_original_sg_symbol_H-M Pbca
_cod_original_formula_sum 'C25 H33 Cl2 O4.50 P2 Ru S4'
_cod_database_code 4065947

loop_
_symmetry_equiv_pos_as_xyz
'x, y, z'
'-x+1/2, -y, z+1/2'
'-x, y+1/2, -z+1/2'
'x+1/2, -y+1/2, -z'
'-x, -y, -z'
'x-1/2, y, -z-1/2'
'x, -y-1/2, z-1/2'
'-x-1/2, y-1/2, z'

loop_
_atom_site_label
_atom_site_type_symbol
_atom_site_fract_x
_atom_site_fract_y
_atom_site_fract_z
_atom_site_U_iso_or_equiv
_atom_site_adp_type
_atom_site_occupancy
_atom_site_symmetry_multiplicity
_atom_site_calc_flag
_atom_site_refinement_flags
_atom_site_attached_hydrogens
Ru1 Ru 0.884631(17) 0.328555(10) 0.479746(10) 0.03582(9) Uani 1 1 d . 0
S1 S 0.87805(7) 0.43794(4) 0.48144(4) 0.0532(2) Uani 1 1 d . 0
S2 S 0.76196(7) 0.34943(4) 0.55525(4) 0.0496(2) Uani 1 1 d . 0
S3 S 0.74483(6) 0.26023(4) 0.45378(4) 0.0488(2) Uani 1 1 d . 0
S4 S 0.86588(7) 0.34508(4) 0.37824(4) 0.0525(2) Uani 1 1 d . 0
P1 P 0.73760(7) 0.42888(4) 0.51791(3) 0.04321(19) Uani 1 1 d . 0
P2 P 0.71973(6) 0.31330(4) 0.38677(3) 0.04262(19) Uani 1 1 d . 0
O1 O 0.6456(2) 0.42959(12) 0.47698(10) 0.0582(6) Uani 1 1 d D 0
H1 H 0.655(3) 0.4065(15) 0.4476(11) 0.070 Uiso 1 1 d D 0
O2 O 0.63806(18) 0.36147(12) 0.39611(10) 0.0571(6) Uani 1 1 d D 0
O3 O 0.6347(2) 0.61945(14) 0.68106(13) 0.0803(9) Uani 1 1 d . 0
O4 O 0.5557(3) 0.16680(15) 0.19893(13) 0.0895(10) Uani 1 1 d . 0
C1 C 0.9602(3) 0.26417(16) 0.53605(16) 0.0526(8) Uani 1 1 d . 0
C2 C 1.0059(3) 0.32219(16) 0.54558(16) 0.0526(8) Uani 1 1 d . 0
C3 C 1.0579(3) 0.33910(16) 0.49503(18) 0.0532(8) Uani 1 1 d . 0
C4 C 1.0462(2) 0.29229(16) 0.45548(16) 0.0533(8) Uani 1 1 d . 0
C5 C 0.9864(3) 0.24598(15) 0.48054(16) 0.0527(9) Uani 1 1 d . 0
C6 C 0.9062(4) 0.2263(2) 0.5791(2) 0.0817(14) Uani 1 1 d . 0
H6A H 0.8489 0.2058 0.5618 0.123 Uiso 1 1 calc R 0
H6B H 0.8808 0.2512 0.6089 0.123 Uiso 1 1 calc R 0
H6C H 0.9543 0.1976 0.5940 0.123 Uiso 1 1 calc R 0
C7 C 1.0113(4) 0.3550(3) 0.59959(19) 0.0839(14) Uani 1 1 d . 0
H7A H 1.0809 0.3531 0.6141 0.126 Uiso 1 1 calc R 0
H7B H 0.9642 0.3373 0.6260 0.126 Uiso 1 1 calc R 0
H7C H 0.9923 0.3960 0.5936 0.126 Uiso 1 1 calc R 0
C8 C 1.1246(3) 0.3929(2) 0.4877(3) 0.0897(17) Uani 1 1 d . 0
H8A H 1.1958 0.3826 0.4950 0.135 Uiso 1 1 calc R 0
H8B H 1.1029 0.4234 0.5135 0.135 Uiso 1 1 calc R 0
H8C H 1.1182 0.4074 0.4499 0.135 Uiso 1 1 calc R 0
C9 C 1.0980(3) 0.2892(3) 0.3995(2) 0.0853(15) Uani 1 1 d . 0
H9A H 1.1016 0.3285 0.3835 0.128 Uiso 1 1 calc R 0
H9B H 1.0588 0.2636 0.3751 0.128 Uiso 1 1 calc R 0
H9C H 1.1671 0.2736 0.4039 0.128 Uiso 1 1 calc R 0
C10 C 0.9664(3) 0.18615(19) 0.4548(3) 0.0853(15) Uani 1 1 d . 0
H10A H 1.0270 0.1615 0.4589 0.128 Uiso 1 1 calc R 0
H10B H 0.9508 0.1910 0.4157 0.128 Uiso 1 1 calc R 0
H10C H 0.9085 0.1676 0.4733 0.128 Uiso 1 1 calc R 0
C11 C 0.7083(3) 0.48626(14) 0.56774(13) 0.0441(7) Uani 1 1 d . 0
C12 C 0.7762(3) 0.49861(17) 0.61093(15) 0.0563(9) Uani 1 1 d . 0
H12 H 0.8375 0.4768 0.6140 0.068 Uiso 1 1 calc R 0
C13 C 0.7550(3) 0.54320(18) 0.65010(16) 0.0612(9) Uani 1 1 d . 0
H13 H 0.8019 0.5514 0.6788 0.073 Uiso 1 1 calc R 0
C14 C 0.6638(3) 0.57485(16) 0.64570(16) 0.0574(9) Uani 1 1 d . 0
C15 C 0.5950(3) 0.56269(19) 0.60314(18) 0.0674(11) Uani 1 1 d . 0
H15 H 0.5335 0.5843 0.6005 0.081 Uiso 1 1 calc R 0
C16 C 0.6162(3) 0.51903(17) 0.56448(17) 0.0597(10) Uani 1 1 d . 0
H16 H 0.5689 0.5112 0.5359 0.072 Uiso 1 1 calc R 0
C17 C 0.7074(5) 0.6385(3) 0.7231(2) 0.1055(19) Uani 1 1 d . 0
H17A H 0.7147 0.6078 0.7510 0.158 Uiso 1 1 calc R 0
H17B H 0.6824 0.6744 0.7406 0.158 Uiso 1 1 calc R 0
H17C H 0.7737 0.6461 0.7060 0.158 Uiso 1 1 calc R 0
C21 C 0.6754(3) 0.27074(15) 0.32743(13) 0.0464(7) Uani 1 1 d . 0
C22 C 0.7280(3) 0.21970(18) 0.31104(16) 0.0610(9) Uani 1 1 d . 0
H22 H 0.7891 0.2092 0.3295 0.073 Uiso 1 1 calc R 0
C23 C 0.6920(4) 0.18407(17) 0.26796(16) 0.0667(11) Uani 1 1 d . 0
H23 H 0.7286 0.1502 0.2572 0.080 Uiso 1 1 calc R 0
C24 C 0.6006(3) 0.19966(19) 0.24116(15) 0.0631(10) Uani 1 1 d . 0
C25 C 0.5491(3) 0.25087(18) 0.25559(16) 0.0653(10) Uani 1 1 d . 0
H25 H 0.4891 0.2618 0.2363 0.078 Uiso 1 1 calc R 0
C26 C 0.5855(3) 0.28647(18) 0.29867(14) 0.0546(8) Uani 1 1 d . 0
H26 H 0.5497 0.3210 0.3084 0.065 Uiso 1 1 calc R 0
C27 C 0.6026(5) 0.1123(2) 0.1833(2) 0.109(2) Uani 1 1 d . 0
H27A H 0.6734 0.1194 0.1723 0.164 Uiso 1 1 calc R 0
H27B H 0.5651 0.0951 0.1524 0.164 Uiso 1 1 calc R 0
H27C H 0.6012 0.0852 0.2146 0.164 Uiso 1 1 calc R 0
C1S C 0.7905(14) 0.0047(4) 0.3559(3) 0.242(7) Uani 1 1 d . 0
H1S1 H 0.8252 -0.0274 0.3760 0.290 Uiso 1 1 calc R 0
H1S2 H 0.7162 -0.0031 0.3562 0.290 Uiso 1 1 calc R 0
Cl1S Cl 0.8148(4) 0.06856(14) 0.38609(19) 0.2492(17) Uani 1 1 d . 0
Cl2S Cl 0.8325(9) 0.0082(3) 0.2923(2) 0.498(7) Uani 1 1 d . 0
O1W O 0.6281(8) 0.0135(5) 0.3162(5) 0.139(3) Uiso 0.50 1 d P 2

loop_
_atom_site_aniso_label
_atom_site_aniso_U_11
_atom_site_aniso_U_22
_atom_site_aniso_U_33
_atom_site_aniso_U_23
_atom_site_aniso_U_13
_atom_site_aniso_U_12
Ru1 0.03098(13) 0.03160(14) 0.04488(15) 0.00373(9) 0.00016(9) 0.00075(9)
S1 0.0556(5) 0.0342(4) 0.0698(6) 0.0035(4) 0.0138(4) -0.0017(4)
S2 0.0528(5) 0.0404(4) 0.0556(5) 0.0047(4) 0.0128(4) 0.0036(4)
S3 0.0455(4) 0.0495(5) 0.0514(4) 0.0072(4) -0.0034(3) -0.0133(4)
S4 0.0501(5) 0.0596(5) 0.0479(4) 0.0099(4) 0.0023(3) -0.0099(4)
P1 0.0438(4) 0.0367(4) 0.0492(4) -0.0026(3) -0.0009(3) 0.0042(3)
P2 0.0405(4) 0.0429(4) 0.0444(4) -0.0021(3) -0.0025(3) 0.0020(3)
O1 0.0570(14) 0.0567(16) 0.0608(15) -0.0171(11) -0.0135(11) 0.0170(12)
O2 0.0519(13) 0.0587(15) 0.0608(14) -0.0156(12) -0.0154(11) 0.0174(12)
O3 0.092(2) 0.075(2) 0.0738(18) -0.0338(15) -0.0118(16) 0.0264(16)
O4 0.129(3) 0.080(2) 0.0592(17) -0.0270(15) -0.0132(18) -0.0072(19)
C1 0.0395(16) 0.0483(19) 0.070(2) 0.0170(17) -0.0088(15) 0.0068(14)
C2 0.0416(17) 0.057(2) 0.059(2) 0.0002(16) -0.0132(15) 0.0089(15)
C3 0.0333(16) 0.0454(19) 0.081(2) 0.0054(17) -0.0049(16) 0.0004(14)
C4 0.0353(16) 0.057(2) 0.067(2) 0.0010(17) -0.0003(15) 0.0115(15)
C5 0.0367(16) 0.0384(17) 0.083(3) -0.0013(16) -0.0090(15) 0.0088(14)
C6 0.069(3) 0.080(3) 0.097(3) 0.045(3) -0.004(2) 0.006(2)
C7 0.078(3) 0.101(4) 0.073(3) -0.020(3) -0.030(2) 0.012(3)
C8 0.048(2) 0.058(3) 0.162(6) 0.004(3) 0.004(3) -0.0161(19)
C9 0.059(2) 0.117(4) 0.080(3) 0.003(3) 0.017(2) 0.030(3)
C10 0.059(3) 0.047(2) 0.150(5) -0.022(3) -0.015(3) 0.0104(19)
C11 0.0466(17) 0.0357(16) 0.0499(17) -0.0031(13) 0.0004(13) 0.0047(13)
C12 0.054(2) 0.056(2) 0.059(2) -0.0089(16) -0.0120(16) 0.0136(17)
C13 0.066(2) 0.065(2) 0.0523(19) -0.0101(17) -0.0139(17) 0.0081(19)
C14 0.067(2) 0.0463(19) 0.059(2) -0.0110(16) -0.0005(18) 0.0126(17)
C15 0.058(2) 0.061(2) 0.084(3) -0.022(2) -0.015(2) 0.0246(19)
C16 0.053(2) 0.054(2) 0.073(2) -0.0186(18) -0.0189(17) 0.0130(17)
C17 0.135(5) 0.106(4) 0.075(3) -0.047(3) -0.018(3) 0.026(4)
C21 0.0479(17) 0.0479(18) 0.0434(16) -0.0053(14) 0.0002(13) 0.0015(14)
C22 0.064(2) 0.057(2) 0.062(2) -0.0029(18) -0.0020(18) 0.0094(18)
C23 0.096(3) 0.050(2) 0.054(2) -0.0141(17) 0.006(2) 0.011(2)
C24 0.084(3) 0.062(2) 0.0442(18) -0.0104(17) 0.0030(18) -0.008(2)
C25 0.069(2) 0.076(3) 0.0508(19) -0.0127(18) -0.0084(18) 0.005(2)
C26 0.057(2) 0.060(2) 0.0464(17) -0.0069(16) -0.0020(15) 0.0067(17)
C27 0.177(6) 0.072(3) 0.078(3) -0.031(3) 0.001(4) -0.007(4)
C1S 0.51(2) 0.117(7) 0.102(6) -0.011(5) -0.030(10) -0.036(10)
Cl1S 0.291(4) 0.134(2) 0.323(5) -0.017(3) 0.062(4) -0.013(3)
Cl2S 1.04(2) 0.285(6) 0.171(4) 0.021(3) -0.062(7) -0.219(9)

loop_
_atom_type_symbol
_atom_type_description
_atom_type_scat_dispersion_real
_atom_type_scat_dispersion_imag
_atom_type_scat_source
C C 0.0033 0.0016 'International Tables Vol C Tables 4.2.6.8 and 6.1.1.4'
H H 0.0000 0.0000 'International Tables Vol C Tables 4.2.6.8 and 6.1.1.4'
O O 0.0106 0.0060 'International Tables Vol C Tables 4.2.6.8 and 6.1.1.4'
P P 0.1023 0.0942 'International Tables Vol C Tables 4.2.6.8 and 6.1.1.4'
S S 0.1246 0.1234 'International Tables Vol C Tables 4.2.6.8 and 6.1.1.4'
Cl Cl 0.1484 0.1585 'International Tables Vol C Tables 4.2.6.8 and 6.1.1.4'
Ru Ru -1.2594 0.8363 'International Tables Vol C Tables 4.2.6.8 and 6.1.1.4'

loop_
_geom_angle_atom_site_label_1
_geom_angle_atom_site_label_2
_geom_angle_atom_site_label_3
_geom_angle
C1 Ru1 C2 38.22(13)
C1 Ru1 C5 37.17(14)
C2 Ru1 C5 62.31(13)
C1 Ru1 C3 62.37(13)
C2 Ru1 C3 37.11(15)
C5 Ru1 C3 61.12(13)
C1 Ru1 C4 61.49(13)
C2 Ru1 C4 61.35(13)
C5 Ru1 C4 36.26(13)
C3 Ru1 C4 36.11(14)
C1 Ru1 S2 87.81(10)
C2 Ru1 S2 86.88(10)
C5 Ru1 S2 121.61(10)
C3 Ru1 S2 119.79(11)
C4 Ru1 S2 146.74(10)
C1 Ru1 S3 93.93(10)
C2 Ru1 S3 131.08(10)
C5 Ru1 S3 85.13(9)
C3 Ru1 S3 145.98(10)
C4 Ru1 S3 112.28(10)
S2 Ru1 S3 80.26(3)
C1 Ru1 S1 131.42(10)
C2 Ru1 S1 94.41(10)
C5 Ru1 S1 146.69(9)
C3 Ru1 S1 85.82(9)
C4 Ru1 S1 112.81(10)
S2 Ru1 S1 76.92(3)
S3 Ru1 S1 127.27(3)
C1 Ru1 S4 137.99(11)
C2 Ru1 S4 140.79(10)
C5 Ru1 S4 100.83(10)
C3 Ru1 S4 103.79(11)
C4 Ru1 S4 83.96(10)
S2 Ru1 S4 129.31(3)
S3 Ru1 S4 76.88(3)
S1 Ru1 S4 82.08(3)
P1 S1 Ru1 86.40(4)
P1 S2 Ru1 86.82(4)
P2 S3 Ru1 87.05(4)
P2 S4 Ru1 86.52(4)
O1 P1 C11 104.58(14)
O1 P1 S1 114.62(12)
C11 P1 S1 113.71(12)
O1 P1 S2 114.20(12)
C11 P1 S2 112.01(11)
S1 P1 S2 98.06(5)
O2 P2 C21 105.79(14)
O2 P2 S3 114.38(11)
C21 P2 S3 111.12(12)
O2 P2 S4 113.98(12)
C21 P2 S4 113.78(12)
S3 P2 S4 97.96(5)
P1 O1 H1 113(2)
P2 O2 H1 117.7(13)
C14 O3 C17 118.2(4)
C24 O4 C27 118.5(4)
C5 C1 C2 107.9(3)
C5 C1 C6 125.5(4)
C2 C1 C6 126.1(4)
C5 C1 Ru1 74.08(19)
C2 C1 Ru1 71.63(19)
C6 C1 Ru1 125.7(3)
C3 C2 C1 107.3(3)
C3 C2 C7 125.3(4)
C1 C2 C7 127.0(4)
C3 C2 Ru1 73.5(2)
C1 C2 Ru1 70.15(18)
C7 C2 Ru1 127.9(3)
C4 C3 C2 108.3(3)
C4 C3 C8 125.6(4)
C2 C3 C8 125.6(4)
C4 C3 Ru1 73.27(19)
C2 C3 Ru1 69.42(19)
C8 C3 Ru1 129.1(3)
C3 C4 C5 108.6(3)
C3 C4 C9 125.5(4)
C5 C4 C9 125.6(4)
C3 C4 Ru1 70.62(19)
C5 C4 Ru1 70.43(18)
C9 C4 Ru1 130.1(3)
C4 C5 C1 108.0(3)
C4 C5 C10 125.1(4)
C1 C5 C10 126.6(4)
C4 C5 Ru1 73.30(19)
C1 C5 Ru1 68.75(18)
C10 C5 Ru1 129.0(3)
C1 C6 H6A 109.5
C1 C6 H6B 109.5
H6A C6 H6B 109.5
C1 C6 H6C 109.5
H6A C6 H6C 109.5
H6B C6 H6C 109.5
C2 C7 H7A 109.5
C2 C7 H7B 109.5
H7A C7 H7B 109.5
C2 C7 H7C 109.5
H7A C7 H7C 109.5
H7B C7 H7C 109.5
C3 C8 H8A 109.5
C3 C8 H8B 109.5
H8A C8 H8B 109.5
C3 C8 H8C 109.5
H8A C8 H8C 109.5
H8B C8 H8C 109.5
C4 C9 H9A 109.5
C4 C9 H9B 109.5
H9A C9 H9B 109.5
C4 C9 H9C 109.5
H9A C9 H9C 109.5
H9B C9 H9C 109.5
C5 C10 H10A 109.5
C5 C10 H10B 109.5
H10A C10 H10B 109.5
C5 C10 H10C 109.5
H10A C10 H10C 109.5
H10B C10 H10C 109.5
C12 C11 C16 118.3(3)
C12 C11 P1 120.4(3)
C16 C11 P1 121.3(3)
C11 C12 C13 121.3(3)
C11 C12 H12 119.3
C13 C12 H12 119.3
C14 C13 C12 119.0(3)
C14 C13 H13 120.5
C12 C13 H13 120.5
O3 C14 C15 115.2(3)
O3 C14 C13 124.5(3)
C15 C14 C13 120.2(3)
C16 C15 C14 120.7(3)
C16 C15 H15 119.7
C14 C15 H15 119.7
C15 C16 C11 120.4(3)
C15 C16 H16 119.8
C11 C16 H16 119.8
O3 C17 H17A 109.5
O3 C17 H17B 109.5
H17A C17 H17B 109.5
O3 C17 H17C 109.5
H17A C17 H17C 109.5
H17B C17 H17C 109.5
C22 C21 C26 118.5(3)
C22 C21 P2 120.3(3)
C26 C21 P2 121.1(3)
C23 C22 C21 121.5(4)
C23 C22 H22 119.2
C21 C22 H22 119.2
C22 C23 C24 118.9(4)
C22 C23 H23 120.6
C24 C23 H23 120.6
C25 C24 O4 115.4(4)
C25 C24 C23 120.5(4)
O4 C24 C23 124.1(4)
C24 C25 C26 120.4(4)
C24 C25 H25 119.8
C26 C25 H25 119.8
C25 C26 C21 120.1(3)
C25 C26 H26 119.9
C21 C26 H26 119.9
O4 C27 H27A 109.5
O4 C27 H27B 109.5
H27A C27 H27B 109.5
O4 C27 H27C 109.5
H27A C27 H27C 109.5
H27B C27 H27C 109.5
Cl2S C1S Cl1S 107.9(7)
Cl2S C1S H1S1 110.1
Cl1S C1S H1S1 110.1
Cl2S C1S H1S2 110.1
Cl1S C1S H1S2 110.1
H1S1 C1S H1S2 108.4

loop_
_geom_bond_atom_site_label_1
_geom_bond_atom_site_label_2
_geom_bond_distance
Ru1 C1 2.196(3)
Ru1 C2 2.216(3)
Ru1 C5 2.266(3)
Ru1 C3 2.269(3)
Ru1 C4 2.304(3)
Ru1 S2 2.4371(9)
Ru1 S3 2.4404(8)
Ru1 S1 2.4527(9)
Ru1 S4 2.4573(9)
S1 P1 2.0139(12)
S2 P1 2.0143(12)
S3 P2 2.0161(12)
S4 P2 2.0195(12)
P1 O1 1.533(3)
P1 C11 1.790(3)
P2 O2 1.522(2)
P2 C21 1.798(3)
O1 H1 0.879(9)
O2 H1 1.603(9)
O3 C14 1.359(4)
O3 C17 1.435(6)
O4 C24 1.374(5)
O4 C27 1.413(6)
C1 C5 1.424(5)
C1 C2 1.445(5)
C1 C6 1.500(5)
C2 C3 1.428(6)
C2 C7 1.483(6)
C3 C4 1.418(5)
C3 C8 1.490(5)
C4 C5 1.422(5)
C4 C9 1.492(6)
C5 C10 1.496(5)
C6 H6A 0.9600
C6 H6B 0.9600
C6 H6C 0.9600
C7 H7A 0.9600
C7 H7B 0.9600
C7 H7C 0.9600
C8 H8A 0.9600
C8 H8B 0.9600
C8 H8C 0.9600
C9 H9A 0.9600
C9 H9B 0.9600
C9 H9C 0.9600
C10 H10A 0.9600
C10 H10B 0.9600
C10 H10C 0.9600
C11 C12 1.377(5)
C11 C16 1.395(5)
C12 C13 1.394(5)
C12 H12 0.9300
C13 C14 1.375(5)
C13 H13 0.9300
C14 C15 1.372(5)
C15 C16 1.370(5)
C15 H15 0.9300
C16 H16 0.9300
C17 H17A 0.9600
C17 H17B 0.9600
C17 H17C 0.9600
C21 C22 1.385(5)
C21 C26 1.389(5)
C22 C23 1.380(5)
C22 H22 0.9300
C23 C24 1.382(6)
C23 H23 0.9300
C24 C25 1.369(6)
C25 C26 1.381(5)
C25 H25 0.9300
C26 H26 0.9300
C27 H27A 0.9600
C27 H27B 0.9600
C27 H27C 0.9600
C1S Cl2S 1.611(12)
C1S Cl1S 1.632(9)
C1S H1S1 0.9700
C1S H1S2 0.9700
